data_4123177
loop_
_publ_author_name
'Filloux, Claire M.'
'Rovis, Tomislav'

_publ_section_title
;
 Rh(I)-Bisphosphine-Catalyzed Asymmetric, Intermolecular
 Hydroheteroarylation of \a-Substituted Acrylate Derivatives.
;
_journal_issue 1
_journal_name_full 'Journal of the American Chemical Society'
_journal_page_first 508
_journal_page_last 517
_journal_paper_doi 10.1021/ja511445x
_journal_volume 137
_journal_year 2015
_chemical_formula_sum 'C20 H30 O4 Rh2'
_chemical_formula_weight 540.26
_chemical_name_systematic
; 
 ? 
;
_space_group_IT_number 2
_symmetry_cell_setting triclinic
_symmetry_space_group_name_Hall '-P 1'
_symmetry_space_group_name_H-M 'P -1'
_atom_sites_solution_hydrogens geom
_atom_sites_solution_primary direct
_atom_sites_solution_secondary difmap
_audit_creation_method SHELXL-97
_cell_angle_alpha 103.826(4)
_cell_angle_beta 90.574(5)
_cell_angle_gamma 112.147(4)
_cell_formula_units_Z 2
_cell_length_a 8.9223(8)
_cell_length_b 9.9063(8)
_cell_length_c 12.6748(11)
_cell_measurement_reflns_used 9908
_cell_measurement_temperature 120(2)
_cell_measurement_theta_max 33.06
_cell_measurement_theta_min 2.46
_cell_volume 1001.31(15)
_computing_cell_refinement 'APEX2 (Bruker, 2009)'
_computing_data_collection 'APEX2 (Bruker, 2009)'
_computing_data_reduction 'APEX2 (Bruker, 2009)'
_computing_molecular_graphics 'Bruker SHELXTL'
_computing_publication_material 'Bruker SHELXTL'
_computing_structure_refinement 'SHELXL-97 (Sheldrick, 2008)'
_computing_structure_solution 'SHELXS-97 (Sheldrick, 2008)'
_diffrn_ambient_temperature 120(2)
_diffrn_measured_fraction_theta_full 0.983
_diffrn_measured_fraction_theta_max 0.983
_diffrn_measurement_device_type 'Bruker APEX-II CCD'
_diffrn_measurement_method '\f and \w scans'
_diffrn_radiation_monochromator graphite
_diffrn_radiation_source 'fine-focus sealed tube'
_diffrn_radiation_type MoK\a
_diffrn_radiation_wavelength 0.71073
_diffrn_reflns_av_R_equivalents 0.0256
_diffrn_reflns_av_sigmaI/netI 0.0387
_diffrn_reflns_limit_h_max 13
_diffrn_reflns_limit_h_min -13
_diffrn_reflns_limit_k_max 15
_diffrn_reflns_limit_k_min -15
_diffrn_reflns_limit_l_max 19
_diffrn_reflns_limit_l_min -19
_diffrn_reflns_number 27291
_diffrn_reflns_theta_full 33.41
_diffrn_reflns_theta_max 33.41
_diffrn_reflns_theta_min 1.66
_exptl_absorpt_coefficient_mu 1.670
_exptl_absorpt_correction_T_max 0.8495
_exptl_absorpt_correction_T_min 0.7248
_exptl_absorpt_correction_type multi-scan
_exptl_absorpt_process_details 'Sheldrick, G. M. (2008) SADABS. University of G\"ottingen, Germany.'
_exptl_crystal_colour orange
_exptl_crystal_density_diffrn 1.792
_exptl_crystal_density_method 'not measured'
_exptl_crystal_description cube
_exptl_crystal_F_000 544
_exptl_crystal_size_max 0.21
_exptl_crystal_size_mid 0.14
_exptl_crystal_size_min 0.10
_refine_diff_density_max 0.831
_refine_diff_density_min -0.492
_refine_diff_density_rms 0.126
_refine_ls_extinction_method none
_refine_ls_goodness_of_fit_ref 1.088
_refine_ls_hydrogen_treatment constr
_refine_ls_matrix_type full
_refine_ls_number_parameters 237
_refine_ls_number_reflns 7666
_refine_ls_number_restraints 0
_refine_ls_restrained_S_all 1.088
_refine_ls_R_factor_all 0.0604
_refine_ls_R_factor_gt 0.0324
_refine_ls_shift/su_max 0.002
_refine_ls_shift/su_mean 0.000
_refine_ls_structure_factor_coef Fsqd
_refine_ls_weighting_details 'calc w=1/[\s^2^(Fo^2^)+(0.0429P)^2^+0.0000P] where P=(Fo^2^+2Fc^2^)/3'
_refine_ls_weighting_scheme calc
_refine_ls_wR_factor_gt 0.0722
_refine_ls_wR_factor_ref 0.0909
_reflns_number_gt 5490
_reflns_number_total 7666
_reflns_threshold_expression >2sigma(I)
_cod_data_source_file ja511445x_si_001.cif
_cod_data_source_block rovis139_0m
_cod_depositor_comments
;
The following automatic conversions were performed:

'_symmetry_cell_setting' value 'Triclinic' changed to 'triclinic'
according to
/home/saulius/struct/COD-crude-data--automatic-downloads/rss-feeds/ACS/lib/dictionaries/cif_core.dic
dictionary named 'cif_core.dic' version 2.4.2 from 2011-04-26.

Automatic conversion script
Id: cif_fix_values 2935 2014-11-11 08:27:57Z andrius 

 Adding full bibliography for 4123177.cif.
;
_cod_original_sg_symbol_H-M P-1
_cod_database_code 4123177

loop_
_symmetry_equiv_pos_as_xyz
'x, y, z'
'-x, -y, -z'

loop_
_atom_site_label
_atom_site_type_symbol
_atom_site_fract_x
_atom_site_fract_y
_atom_site_fract_z
_atom_site_U_iso_or_equiv
_atom_site_adp_type
_atom_site_occupancy
_atom_site_symmetry_multiplicity
_atom_site_calc_flag
_atom_site_refinement_flags
C1 C 1.1185(3) 0.3719(3) 0.0996(2) 0.0426(7) Uani 1 1 d .
H1 H 1.0685 0.4075 0.0466 0.051 Uiso 1 1 calc R
C2 C 1.1027(4) 0.2227(3) 0.0620(2) 0.0438(7) Uani 1 1 d .
H2 H 1.0429 0.1707 -0.0129 0.053 Uiso 1 1 calc R
C3 C 1.2303(4) 0.1664(3) 0.0901(3) 0.0560(8) Uani 1 1 d .
H3A H 1.3390 0.2502 0.1037 0.067 Uiso 1 1 calc R
H3B H 1.2318 0.0855 0.0272 0.067 Uiso 1 1 calc R
C4 C 1.1961(4) 0.1056(4) 0.1908(3) 0.0547(8) Uani 1 1 d .
H4A H 1.1296 -0.0043 0.1673 0.066 Uiso 1 1 calc R
H4B H 1.3005 0.1204 0.2292 0.066 Uiso 1 1 calc R
C5 C 1.1088(3) 0.1809(3) 0.2684(2) 0.0426(6) Uani 1 1 d .
H5 H 1.0568 0.1237 0.3225 0.051 Uiso 1 1 calc R
C6 C 1.1523(3) 0.3366(3) 0.3063(2) 0.0399(6) Uani 1 1 d .
H6 H 1.1254 0.3699 0.3820 0.048 Uiso 1 1 calc R
C7 C 1.3027(4) 0.4514(3) 0.2762(3) 0.0523(8) Uani 1 1 d .
H7A H 1.3868 0.4087 0.2626 0.063 Uiso 1 1 calc R
H7B H 1.3473 0.5431 0.3381 0.063 Uiso 1 1 calc R
C8 C 1.2633(4) 0.4949(3) 0.1736(3) 0.0521(8) Uani 1 1 d .
H8A H 1.2413 0.5878 0.1964 0.062 Uiso 1 1 calc R
H8B H 1.3595 0.5174 0.1323 0.062 Uiso 1 1 calc R
C9 C 0.6809(3) 0.2434(3) 0.0326(2) 0.0327(5) Uani 1 1 d .
C10 C 0.5711(3) 0.1618(3) -0.0737(2) 0.0428(6) Uani 1 1 d .
H10A H 0.6363 0.1419 -0.1326 0.064 Uiso 1 1 calc R
H10B H 0.5165 0.2247 -0.0905 0.064 Uiso 1 1 calc R
H10C H 0.4893 0.0660 -0.0668 0.064 Uiso 1 1 calc R
C11 C 0.6606(3) 0.1843(3) 0.3161(2) 0.0323(5) Uani 1 1 d .
C12 C 0.5456(3) 0.0824(3) 0.3773(2) 0.0478(7) Uani 1 1 d .
H12A H 0.5226 -0.0233 0.3399 0.072 Uiso 1 1 calc R
H12B H 0.4437 0.0985 0.3796 0.072 Uiso 1 1 calc R
H12C H 0.5958 0.1057 0.4520 0.072 Uiso 1 1 calc R
C13 C 0.9422(4) 0.6740(3) 0.2170(2) 0.0412(6) Uani 1 1 d .
H13 H 0.9889 0.6546 0.1463 0.049 Uiso 1 1 calc R
C14 C 1.0686(4) 0.7718(3) 0.3145(2) 0.0477(7) Uani 1 1 d .
H14A H 1.0518 0.8662 0.3446 0.057 Uiso 1 1 calc R
H14B H 1.1788 0.7993 0.2900 0.057 Uiso 1 1 calc R
C15 C 1.0581(4) 0.6895(3) 0.4048(2) 0.0469(7) Uani 1 1 d .
H15A H 1.1351 0.6382 0.3945 0.056 Uiso 1 1 calc R
H15B H 1.0913 0.7647 0.4769 0.056 Uiso 1 1 calc R
C16 C 0.8887(4) 0.5745(3) 0.4038(2) 0.0409(6) Uani 1 1 d .
H16 H 0.8846 0.4983 0.4444 0.049 Uiso 1 1 calc R
C17 C 0.7478(4) 0.6039(3) 0.4031(2) 0.0444(7) Uani 1 1 d .
H17 H 0.6616 0.5448 0.4431 0.053 Uiso 1 1 calc R
C18 C 0.7485(4) 0.7585(4) 0.4051(3) 0.0577(8) Uani 1 1 d .
H18A H 0.8538 0.8380 0.4421 0.069 Uiso 1 1 calc R
H18B H 0.6610 0.7743 0.4473 0.069 Uiso 1 1 calc R
C19 C 0.7226(4) 0.7723(3) 0.2891(3) 0.0523(8) Uani 1 1 d .
H19A H 0.6046 0.7400 0.2682 0.063 Uiso 1 1 calc R
H19B H 0.7770 0.8795 0.2883 0.063 Uiso 1 1 calc R
C20 C 0.7881(4) 0.6784(3) 0.2061(2) 0.0430(7) Uani 1 1 d .
H20 H 0.7454 0.6617 0.1288 0.052 Uiso 1 1 calc R
O1 O 0.7876(2) 0.1635(2) 0.29596(16) 0.0451(5) Uani 1 1 d .
O2 O 0.6221(2) 0.2832(2) 0.29240(16) 0.0437(5) Uani 1 1 d .
O3 O 0.7602(2) 0.1773(2) 0.06352(16) 0.0462(5) Uani 1 1 d .
O4 O 0.6848(3) 0.3703(2) 0.08173(15) 0.0463(5) Uani 1 1 d .
Rh1 Rh 0.76361(2) 0.48005(2) 0.247476(15) 0.03091(6) Uani 1 1 d .
Rh2 Rh 0.95128(2) 0.24054(2) 0.185394(15) 0.02957(6) Uani 1 1 d .

loop_
_atom_site_aniso_label
_atom_site_aniso_U_11
_atom_site_aniso_U_22
_atom_site_aniso_U_33
_atom_site_aniso_U_23
_atom_site_aniso_U_13
_atom_site_aniso_U_12
C1 0.0426(16) 0.0482(16) 0.0375(15) 0.0185(13) 0.0141(12) 0.0136(13)
C2 0.0420(17) 0.0493(16) 0.0320(14) 0.0075(12) 0.0124(12) 0.0108(13)
C3 0.0397(18) 0.0480(17) 0.070(2) -0.0038(16) 0.0189(15) 0.0166(14)
C4 0.0428(18) 0.0512(17) 0.073(2) 0.0107(16) -0.0049(16) 0.0250(15)
C5 0.0389(16) 0.0500(15) 0.0463(16) 0.0202(13) -0.0005(12) 0.0208(13)
C6 0.0364(15) 0.0523(16) 0.0320(13) 0.0074(12) -0.0006(11) 0.0209(13)
C7 0.0336(16) 0.0459(16) 0.062(2) -0.0053(15) -0.0031(14) 0.0106(13)
C8 0.0427(18) 0.0406(15) 0.065(2) 0.0124(15) 0.0200(15) 0.0082(13)
C9 0.0294(13) 0.0348(12) 0.0313(12) 0.0106(10) 0.0047(10) 0.0086(10)
C10 0.0439(17) 0.0467(15) 0.0319(14) 0.0051(12) -0.0045(12) 0.0147(13)
C11 0.0268(13) 0.0322(11) 0.0353(13) 0.0090(10) 0.0051(10) 0.0087(10)
C12 0.0406(17) 0.0538(17) 0.0544(18) 0.0294(15) 0.0179(14) 0.0147(13)
C13 0.0511(18) 0.0346(13) 0.0404(15) 0.0160(12) 0.0087(13) 0.0157(12)
C14 0.0431(18) 0.0379(14) 0.0532(19) 0.0064(14) -0.0002(14) 0.0094(13)
C15 0.0446(17) 0.0470(16) 0.0419(16) 0.0048(13) -0.0071(13) 0.0146(13)
C16 0.0498(18) 0.0458(15) 0.0272(13) 0.0093(11) -0.0003(12) 0.0191(13)
C17 0.0513(18) 0.0534(16) 0.0312(14) 0.0067(12) 0.0087(12) 0.0259(14)
C18 0.062(2) 0.0540(18) 0.057(2) -0.0032(15) 0.0086(16) 0.0334(17)
C19 0.054(2) 0.0356(14) 0.070(2) 0.0092(14) -0.0034(16) 0.0233(14)
C20 0.0539(18) 0.0338(13) 0.0423(15) 0.0147(12) -0.0046(13) 0.0154(12)
O1 0.0369(11) 0.0536(11) 0.0591(12) 0.0318(10) 0.0211(9) 0.0225(9)
O2 0.0347(11) 0.0418(10) 0.0618(13) 0.0241(10) 0.0105(9) 0.0163(8)
O3 0.0434(12) 0.0432(10) 0.0476(12) -0.0008(9) -0.0122(9) 0.0202(9)
O4 0.0637(14) 0.0379(10) 0.0349(10) 0.0034(8) -0.0106(9) 0.0212(9)
Rh1 0.03559(12) 0.02833(10) 0.02888(11) 0.00731(8) -0.00009(8) 0.01279(8)
Rh2 0.02441(11) 0.03451(10) 0.03051(11) 0.00990(8) 0.00362(8) 0.01145(8)

loop_
_atom_type_symbol
_atom_type_description
_atom_type_scat_dispersion_real
_atom_type_scat_dispersion_imag
_atom_type_scat_source
C C 0.0033 0.0016 'International Tables Vol C Tables 4.2.6.8 and 6.1.1.4'
H H 0.0000 0.0000 'International Tables Vol C Tables 4.2.6.8 and 6.1.1.4'
O O 0.0106 0.0060 'International Tables Vol C Tables 4.2.6.8 and 6.1.1.4'
Rh Rh -1.1178 0.9187 'International Tables Vol C Tables 4.2.6.8 and 6.1.1.4'

loop_
_geom_angle_atom_site_label_1
_geom_angle_atom_site_label_2
_geom_angle_atom_site_label_3
_geom_angle
C2 C1 C8 123.8(3)
C2 C1 Rh2 70.98(15)
C8 C1 Rh2 112.41(18)
C1 C2 C3 123.6(3)
C1 C2 Rh2 70.14(15)
C3 C2 Rh2 113.35(19)
C2 C3 C4 111.5(2)
C5 C4 C3 112.7(2)
C6 C5 C4 125.6(3)
C6 C5 Rh2 71.48(15)
C4 C5 Rh2 111.17(19)
C5 C6 C7 122.8(3)
C5 C6 Rh2 69.51(15)
C7 C6 Rh2 114.17(18)
C6 C7 C8 111.5(2)
C1 C8 C7 112.7(2)
O3 C9 O4 125.6(2)
O3 C9 C10 116.5(2)
O4 C9 C10 117.9(2)
O1 C11 O2 126.0(2)
O1 C11 C12 116.4(2)
O2 C11 C12 117.7(2)
C20 C13 C14 123.0(3)
C20 C13 Rh1 69.76(15)
C14 C13 Rh1 113.72(17)
C13 C14 C15 111.6(2)
C16 C15 C14 112.2(2)
C17 C16 C15 124.5(3)
C17 C16 Rh1 71.13(15)
C15 C16 Rh1 112.29(18)
C16 C17 C18 123.3(3)
C16 C17 Rh1 69.90(15)
C18 C17 Rh1 113.54(19)
C17 C18 C19 111.1(2)
C20 C19 C18 112.6(2)
C13 C20 C19 125.5(3)
C13 C20 Rh1 71.29(14)
C19 C20 Rh1 110.90(18)
C11 O1 Rh2 128.95(16)
C11 O2 Rh1 130.66(17)
C9 O3 Rh2 134.42(17)
C9 O4 Rh1 126.41(16)
C16 Rh1 C20 98.92(11)
C16 Rh1 O4 166.32(10)
C20 Rh1 O4 86.42(9)
C16 Rh1 C17 38.97(11)
C20 Rh1 C17 82.51(11)
O4 Rh1 C17 154.70(10)
C16 Rh1 O2 90.32(9)
C20 Rh1 O2 150.92(10)
O4 Rh1 O2 90.99(8)
C17 Rh1 O2 87.81(10)
C16 Rh1 C13 82.28(11)
C20 Rh1 C13 38.94(11)
O4 Rh1 C13 94.43(9)
C17 Rh1 C13 91.15(11)
O2 Rh1 C13 169.37(9)
C5 Rh2 C1 98.68(12)
C5 Rh2 O3 148.89(9)
C1 Rh2 O3 92.22(10)
C5 Rh2 O1 85.55(9)
C1 Rh2 O1 165.06(10)
O3 Rh2 O1 91.35(8)
C5 Rh2 C2 82.31(12)
C1 Rh2 C2 38.88(11)
O3 Rh2 C2 88.38(10)
O1 Rh2 C2 155.82(9)
C5 Rh2 C6 39.00(11)
C1 Rh2 C6 82.13(11)
O3 Rh2 C6 171.62(9)
O1 Rh2 C6 92.60(9)
C2 Rh2 C6 91.03(11)

loop_
_geom_bond_atom_site_label_1
_geom_bond_atom_site_label_2
_geom_bond_distance
C1 C2 1.392(4)
C1 C8 1.509(4)
C1 Rh2 2.085(2)
C2 C3 1.517(4)
C2 Rh2 2.096(3)
C3 C4 1.524(4)
C4 C5 1.494(4)
C5 C6 1.398(4)
C5 Rh2 2.080(3)
C6 C7 1.518(4)
C6 Rh2 2.106(3)
C7 C8 1.540(4)
C9 O3 1.244(3)
C9 O4 1.249(3)
C9 C10 1.511(3)
C11 O1 1.245(3)
C11 O2 1.249(3)
C11 C12 1.511(3)
C13 C20 1.398(4)
C13 C14 1.521(4)
C13 Rh1 2.107(3)
C14 C15 1.540(4)
C15 C16 1.510(4)
C16 C17 1.393(4)
C16 Rh1 2.081(3)
C17 C18 1.524(4)
C17 Rh1 2.097(3)
C18 C19 1.532(4)
C19 C20 1.506(4)
C20 Rh1 2.087(2)
O1 Rh2 2.0954(17)
O2 Rh1 2.0999(17)
O3 Rh2 2.0894(18)
O4 Rh1 2.0958(18)
